data_4322614
loop_
_publ_author_name
'Ulrich Englich'
'Scott Chadwick'
'Karin Ruhlandt-Senge'

_publ_section_title
;
 Sodium and Potassium Triisopropylbenzenethiolates: Influence on
 Solid-State Structure by Metal and Donor
;
_journal_name_full 'Inorganic Chemistry'
_journal_page_first 283
_journal_page_last 293
_journal_paper_doi 10.1021/ic970769l
_journal_volume 37
_journal_year 1998
_chemical_formula_sum 'C24 H46 K N3 S'
_chemical_formula_weight 447.80
_space_group_IT_number 61
_symmetry_cell_setting orthorhombic
_symmetry_space_group_name_Hall '-P 2ac 2ab'
_symmetry_space_group_name_H-M 'P b c a'
_atom_sites_solution_hydrogens geom
_atom_sites_solution_primary direct
_atom_sites_solution_secondary difmap
_audit_creation_method SHELXL
_cell_angle_alpha 90.00
_cell_angle_beta 90.00
_cell_angle_gamma 90.00
_cell_formula_units_Z 8
_cell_length_a 10.4903(2)
_cell_length_b 20.1551(5)
_cell_length_c 26.4295(4)
_cell_measurement_reflns_used 7382
_cell_measurement_temperature 293(2)
_cell_volume 5588.07(19)
_computing_cell_refinement 'Siemens XSCANS'
_computing_data_collection 'Siemens XSCANS'
_computing_data_reduction 'Siemens SHELXTL'
_computing_molecular_graphics 'Siemens SHELXTL'
_computing_publication_material 'Siemens SHELXTL'
_computing_structure_refinement 'SHELXL-93 (Sheldrick, 1993)'
_computing_structure_solution 'SHELXS-86 (Sheldrick, 1990)'
_diffrn_ambient_temperature 293(2)
_diffrn_measurement_device 'Siemens P4'
_diffrn_measurement_method \w
_diffrn_radiation_monochromator graphite
_diffrn_radiation_source 'fine-focus sealed tube'
_diffrn_radiation_type MoK\a
_diffrn_radiation_wavelength 0.71073
_diffrn_reflns_av_R_equivalents 0.1093
_diffrn_reflns_av_sigmaI/netI 0.1198
_diffrn_reflns_limit_h_max 5
_diffrn_reflns_limit_h_min -13
_diffrn_reflns_limit_k_max 16
_diffrn_reflns_limit_k_min -25
_diffrn_reflns_limit_l_max 35
_diffrn_reflns_limit_l_min -13
_diffrn_reflns_number 24302
_diffrn_reflns_theta_max 28.38
_diffrn_reflns_theta_min 1.54
_diffrn_standards_decay_% No
_exptl_absorpt_coefficient_mu 0.279
_exptl_absorpt_correction_type SADABS
_exptl_crystal_colour colorless
_exptl_crystal_density_diffrn 1.065
_exptl_crystal_description plate
_exptl_crystal_F_000 1968
_exptl_crystal_size_max 0.7
_exptl_crystal_size_mid 0.12
_exptl_crystal_size_min 0.06
_refine_diff_density_max 0.848
_refine_diff_density_min -0.635
_refine_diff_density_rms 0.085
_refine_ls_extinction_coef 0.0034(5)
_refine_ls_extinction_expression Fc^*^=kFc[1+0.001xFc^2^\l^3^/sin(2\q)]^-1/4^
_refine_ls_extinction_method SHELXL
_refine_ls_goodness_of_fit_all 1.006
_refine_ls_goodness_of_fit_obs 1.136
_refine_ls_hydrogen_treatment riding
_refine_ls_matrix_type full
_refine_ls_number_parameters 263
_refine_ls_number_reflns 6649
_refine_ls_number_restraints 0
_refine_ls_restrained_S_all 1.006
_refine_ls_restrained_S_obs 1.136
_refine_ls_R_factor_all 0.1460
_refine_ls_R_factor_obs 0.0760
_refine_ls_shift/esd_max -0.001
_refine_ls_shift/esd_mean 0.000
_refine_ls_structure_factor_coef Fsqd
_refine_ls_weighting_details 'w=1/[\s^2^(Fo^2^)+(0.0739P)^2^+0.0000P] where P=(Fo^2^+2Fc^2^)/3'
_refine_ls_weighting_scheme calc
_refine_ls_wR_factor_all 0.1683
_refine_ls_wR_factor_obs 0.1432
_reflns_number_observed 3835
_reflns_number_total 6649
_reflns_observed_criterion >2sigma(I)
_cod_data_source_file ic970769l_5.cif
_cod_data_source_block ube030
_cod_depositor_comments
;
The following automatic conversions were performed:

'_refine_ls_weighting_scheme' value 'calc
w=1/[\s^2^(Fo^2^)+(0.0739P)^2^+0.0000P] where P=(Fo^2^+2Fc^2^)/3' was
changed to 'calc'. New tag '_refine_ls_weighting_details' was
created. The value of the new tag was set to
'w=1/[\s^2^(Fo^2^)+(0.0739P)^2^+0.0000P] where P=(Fo^2^+2Fc^2^)/3'.

Automatic conversion script
Id: cif_fix_values 3143 2015-03-26 13:38:13Z robertas 
;
_cod_original_cell_volume 5588.1(2)
_cod_database_code 4322614

loop_
_symmetry_equiv_pos_as_xyz
'x, y, z'
'-x+1/2, -y, z+1/2'
'-x, y+1/2, -z+1/2'
'x+1/2, -y+1/2, -z'
'-x, -y, -z'
'x-1/2, y, -z-1/2'
'x, -y-1/2, z-1/2'
'-x-1/2, y-1/2, z'

loop_
_atom_site_aniso_label
_atom_site_aniso_U_11
_atom_site_aniso_U_22
_atom_site_aniso_U_33
_atom_site_aniso_U_23
_atom_site_aniso_U_13
_atom_site_aniso_U_12
K1 0.0307(3) 0.0205(3) 0.0234(3) -0.0012(3) -0.0013(3) 0.0001(3)
S1 0.0316(4) 0.0328(5) 0.0212(3) 0.0011(3) 0.0001(3) -0.0031(4)
C1 0.0198(15) 0.025(2) 0.0213(14) -0.0013(12) -0.0034(11) -0.0011(13)
C2 0.028(2) 0.023(2) 0.0244(14) -0.0037(12) -0.0029(13) -0.0033(14)
C3 0.044(2) 0.025(2) 0.027(2) -0.0069(13) 0.0038(14) -0.007(2)
C4 0.057(2) 0.032(2) 0.025(2) 0.0011(14) 0.0018(15) -0.017(2)
C5 0.052(2) 0.020(2) 0.034(2) 0.0046(14) -0.008(2) -0.006(2)
C6 0.027(2) 0.024(2) 0.0271(15) -0.0036(13) -0.0049(13) -0.0011(14)
C7 0.033(2) 0.025(2) 0.031(2) -0.0034(13) 0.0009(14) -0.0057(15)
C8 0.047(2) 0.029(2) 0.058(2) 0.003(2) -0.010(2) 0.003(2)
C9 0.057(3) 0.029(2) 0.045(2) -0.008(2) -0.002(2) -0.004(2)
C10 0.076(3) 0.044(2) 0.033(2) 0.004(2) 0.004(2) -0.014(2)
C11 0.079(3) 0.046(2) 0.029(2) 0.012(2) 0.000(2) -0.009(2)
C12 0.069(3) 0.064(3) 0.041(2) 0.021(2) -0.004(2) -0.026(2)
C13 0.041(2) 0.023(2) 0.039(2) -0.0058(14) 0.005(2) -0.002(2)
C14 0.065(3) 0.061(3) 0.073(3) -0.042(2) 0.014(2) -0.019(2)
C15 0.051(3) 0.060(3) 0.104(4) -0.037(3) -0.012(3) 0.015(2)
N1 0.032(2) 0.0205(14) 0.0266(13) 0.0024(10) -0.0018(11) 0.0004(12)
N2 0.0320(15) 0.0211(14) 0.0275(13) -0.0020(11) -0.0049(11) -0.0031(12)
N3 0.033(2) 0.0209(14) 0.0333(13) 0.0005(11) -0.0029(12) 0.0003(12)
C16 0.053(2) 0.025(2) 0.043(2) -0.0034(15) -0.001(2) 0.008(2)
C17 0.036(2) 0.042(2) 0.040(2) 0.006(2) -0.002(2) -0.004(2)
C18 0.044(2) 0.030(2) 0.0241(15) 0.0071(13) -0.0074(14) 0.008(2)
C19 0.038(2) 0.032(2) 0.030(2) -0.0024(14) -0.0083(14) 0.003(2)
C20 0.040(2) 0.034(2) 0.042(2) -0.003(2) -0.002(2) -0.005(2)
C21 0.047(2) 0.027(2) 0.031(2) -0.0082(14) -0.004(2) -0.005(2)
C22 0.043(2) 0.021(2) 0.042(2) -0.0064(14) 0.003(2) 0.002(2)
C23 0.048(2) 0.034(2) 0.057(2) 0.004(2) -0.009(2) 0.004(2)
C24 0.043(2) 0.033(2) 0.048(2) 0.003(2) 0.004(2) -0.003(2)

loop_
_atom_site_label
_atom_site_type_symbol
_atom_site_fract_x
_atom_site_fract_y
_atom_site_fract_z
_atom_site_U_iso_or_equiv
_atom_site_thermal_displace_type
_atom_site_occupancy
_atom_site_calc_flag
_atom_site_refinement_flags
_atom_site_disorder_group
K1 K 0.89835(7) 0.08596(3) 0.70800(2) 0.0249(2) Uani 1 d . .
S1 S 1.20123(8) 0.07473(4) 0.70179(3) 0.0286(2) Uani 1 d . .
C1 C 1.2609(3) 0.10852(15) 0.64477(10) 0.0219(6) Uani 1 d . .
C2 C 1.3078(3) 0.06624(14) 0.60599(10) 0.0252(7) Uani 1 d . .
C3 C 1.3601(3) 0.0934(2) 0.56245(11) 0.0320(8) Uani 1 d . .
H3A H 1.3917(3) 0.0649(2) 0.53781(11) 0.038 Uiso 1 calc R .
C4 C 1.3674(4) 0.1615(2) 0.55400(11) 0.0378(9) Uani 1 d . .
C5 C 1.3158(3) 0.2023(2) 0.59120(11) 0.0351(8) Uani 1 d . .
H5A H 1.3153(3) 0.2479(2) 0.58582(11) 0.042 Uiso 1 calc R .
C6 C 1.2646(3) 0.1778(2) 0.63627(11) 0.0258(7) Uani 1 d . .
C7 C 1.3043(3) -0.00855(15) 0.61177(11) 0.0296(7) Uani 1 d . .
H7A H 1.2343(3) -0.01886(15) 0.63502(11) 0.036 Uiso 1 calc R .
C8 C 1.4264(3) -0.0337(2) 0.63635(14) 0.0447(10) Uani 1 d . .
H8A H 1.4224(3) -0.0811(2) 0.63969(14) 0.067 Uiso 1 calc R .
H8B H 1.4357(3) -0.0140(2) 0.66921(14) 0.067 Uiso 1 calc R .
H8C H 1.4981(3) -0.0219(2) 0.61566(14) 0.067 Uiso 1 calc R .
C9 C 1.2782(4) -0.0463(2) 0.56266(12) 0.0438(9) Uani 1 d . .
H9A H 1.2774(4) -0.0931(2) 0.56939(12) 0.066 Uiso 1 calc R .
H9B H 1.3438(4) -0.0364(2) 0.53848(12) 0.066 Uiso 1 calc R .
H9C H 1.1970(4) -0.0331(2) 0.54929(12) 0.066 Uiso 1 calc R .
C10 C 1.4303(4) 0.1870(2) 0.50550(12) 0.0507(11) Uani 1 d . .
H10A H 1.5108(4) 0.1626(2) 0.50261(12) 0.061 Uiso 1 calc R .
C11 C 1.3521(4) 0.1669(2) 0.45941(12) 0.0514(11) Uani 1 d . .
H11A H 1.3323(4) 0.1204(2) 0.46138(12) 0.077 Uiso 1 calc R .
H11B H 1.4003(4) 0.1754(2) 0.42922(12) 0.077 Uiso 1 calc R .
H11C H 1.2745(4) 0.1921(2) 0.45860(12) 0.077 Uiso 1 calc R .
C12 C 1.4659(4) 0.2577(2) 0.50613(13) 0.0579(12) Uani 1 d . .
H12A H 1.5148(4) 0.2670(2) 0.53602(13) 0.087 Uiso 1 calc R .
H12B H 1.3902(4) 0.2845(2) 0.50608(13) 0.087 Uiso 1 calc R .
H12C H 1.5160(4) 0.2677(2) 0.47671(13) 0.087 Uiso 1 calc R .
C13 C 1.2140(3) 0.2266(2) 0.67551(12) 0.0344(8) Uani 1 d . .
H13A H 1.2025(3) 0.2018(2) 0.70710(12) 0.041 Uiso 1 calc R .
C14 C 1.3043(4) 0.2830(2) 0.6867(2) 0.0664(13) Uani 1 d . .
H14A H 1.3859(4) 0.2654(2) 0.6963(2) 0.100 Uiso 1 calc R .
H14B H 1.2708(4) 0.3093(2) 0.7139(2) 0.100 Uiso 1 calc R .
H14C H 1.3137(4) 0.3101(2) 0.6571(2) 0.100 Uiso 1 calc R .
C15 C 1.0848(4) 0.2527(2) 0.6603(2) 0.0718(14) Uani 1 d . .
H15A H 1.0288(4) 0.2161(2) 0.6534(2) 0.108 Uiso 1 calc R .
H15B H 1.0932(4) 0.2796(2) 0.6306(2) 0.108 Uiso 1 calc R .
H15C H 1.0502(4) 0.2789(2) 0.6874(2) 0.108 Uiso 1 calc R .
N1 N 0.7209(2) 0.16863(12) 0.65312(9) 0.0265(6) Uani 1 d . .
N2 N 0.8476(3) 0.05427(12) 0.60213(9) 0.0269(6) Uani 1 d . .
N3 N 0.8762(3) -0.04928(12) 0.68201(9) 0.0289(6) Uani 1 d . .
C16 C 0.7131(4) 0.2385(2) 0.66731(13) 0.0407(9) Uani 1 d . .
H16A H 0.7894(4) 0.2609(2) 0.65678(13) 0.061 Uiso 1 calc R .
H16B H 0.7042(4) 0.2421(2) 0.70336(13) 0.061 Uiso 1 calc R .
H16C H 0.6407(4) 0.2584(2) 0.65113(13) 0.061 Uiso 1 calc R .
C17 C 0.6050(3) 0.1343(2) 0.66910(12) 0.0393(8) Uani 1 d . .
H17A H 0.6103(3) 0.0884(2) 0.65973(12) 0.059 Uiso 1 calc R .
H17B H 0.5325(3) 0.1542(2) 0.65292(12) 0.059 Uiso 1 calc R .
H17C H 0.5960(3) 0.1378(2) 0.70514(12) 0.059 Uiso 1 calc R .
C18 C 0.7387(3) 0.1642(2) 0.59795(10) 0.0328(8) Uani 1 d . .
H18A H 0.8159(3) 0.1878(2) 0.58885(10) 0.039 Uiso 1 calc R .
H18B H 0.6678(3) 0.1862(2) 0.58142(10) 0.039 Uiso 1 calc R .
C19 C 0.7477(3) 0.0938(2) 0.57810(11) 0.0333(8) Uani 1 d . .
H19A H 0.6664(3) 0.0719(2) 0.58325(11) 0.040 Uiso 1 calc R .
H19B H 0.7636(3) 0.0953(2) 0.54196(11) 0.040 Uiso 1 calc R .
C20 C 0.9736(3) 0.0752(2) 0.58489(12) 0.0383(8) Uani 1 d . .
H20A H 0.9842(3) 0.1218(2) 0.59117(12) 0.057 Uiso 1 calc R .
H20B H 0.9815(3) 0.0667(2) 0.54928(12) 0.057 Uiso 1 calc R .
H20C H 1.0378(3) 0.0508(2) 0.60287(12) 0.057 Uiso 1 calc R .
C21 C 0.8284(4) -0.01645(15) 0.59311(11) 0.0350(8) Uani 1 d . .
H21A H 0.8523(4) -0.02649(15) 0.55849(11) 0.042 Uiso 1 calc R .
H21B H 0.7384(4) -0.02650(15) 0.59683(11) 0.042 Uiso 1 calc R .
C22 C 0.9037(4) -0.0608(2) 0.62835(12) 0.0353(8) Uani 1 d . .
H22A H 0.8850(4) -0.1068(2) 0.62032(12) 0.042 Uiso 1 calc R .
H22B H 0.9940(4) -0.0537(2) 0.62249(12) 0.042 Uiso 1 calc R .
C23 C 0.9667(4) -0.0864(2) 0.71348(13) 0.0462(9) Uani 1 d . .
H23A H 1.0522(4) -0.0744(2) 0.70431(13) 0.069 Uiso 1 calc R .
H23B H 0.9547(4) -0.1331(2) 0.70825(13) 0.069 Uiso 1 calc R .
H23C H 0.9525(4) -0.0760(2) 0.74847(13) 0.069 Uiso 1 calc R .
C24 C 0.7472(4) -0.0673(2) 0.69577(13) 0.0414(9) Uani 1 d . .
H24A H 0.7341(4) -0.0588(2) 0.73113(13) 0.062 Uiso 1 calc R .
H24B H 0.7338(4) -0.1136(2) 0.68902(13) 0.062 Uiso 1 calc R .
H24C H 0.6880(4) -0.0414(2) 0.67628(13) 0.062 Uiso 1 calc R .

loop_
_atom_type_symbol
_atom_type_description
_atom_type_scat_dispersion_real
_atom_type_scat_dispersion_imag
_atom_type_scat_source
C C 0.0033 0.0016 'International Tables Vol C Tables 4.2.6.8 and 6.1.1.4'
H H 0.0000 0.0000 'International Tables Vol C Tables 4.2.6.8 and 6.1.1.4'
N N 0.0061 0.0033 'International Tables Vol C Tables 4.2.6.8 and 6.1.1.4'
S S 0.1246 0.1234 'International Tables Vol C Tables 4.2.6.8 and 6.1.1.4'
K K 0.2009 0.2494 'International Tables Vol C Tables 4.2.6.8 and 6.1.1.4'

loop_
_geom_angle_atom_site_label_1
_geom_angle_atom_site_label_2
_geom_angle_atom_site_label_3
_geom_angle
_geom_angle_site_symmetry_1
_geom_angle_site_symmetry_3
_geom_angle_publ_flag
N3 K1 N1 112.46(7) . . ?
N3 K1 N2 62.62(7) . . ?
N1 K1 N2 61.80(7) . . ?
N3 K1 S1 93.47(6) . 6_557 ?
N1 K1 S1 89.92(5) . 6_557 ?
N2 K1 S1 125.99(6) . 6_557 ?
N3 K1 S1 90.07(6) . . ?
N1 K1 S1 131.06(6) . . ?
N2 K1 S1 96.70(6) . . ?
S1 K1 S1 133.21(2) 6_557 . ?
C1 S1 K1 112.53(10) . 6_657 ?
C1 S1 K1 111.67(10) . . ?
K1 S1 K1 127.38(3) 6_657 . ?
C6 C1 C2 117.9(3) . . ?
C6 C1 S1 121.7(2) . . ?
C2 C1 S1 120.4(2) . . ?
C3 C2 C1 119.9(3) . . ?
C3 C2 C7 119.1(3) . . ?
C1 C2 C7 121.0(3) . . ?
C2 C3 C4 123.0(3) . . ?
C3 C4 C5 116.6(3) . . ?
C3 C4 C10 119.3(3) . . ?
C5 C4 C10 124.0(3) . . ?
C4 C5 C6 122.8(3) . . ?
C5 C6 C1 119.7(3) . . ?
C5 C6 C13 119.0(3) . . ?
C1 C6 C13 121.3(3) . . ?
C2 C7 C8 110.7(3) . . ?
C2 C7 C9 114.4(3) . . ?
C8 C7 C9 110.3(3) . . ?
C12 C10 C11 113.8(3) . . ?
C12 C10 C4 115.2(3) . . ?
C11 C10 C4 110.3(3) . . ?
C15 C13 C14 110.7(3) . . ?
C15 C13 C6 110.9(3) . . ?
C14 C13 C6 113.6(3) . . ?
C16 N1 C17 109.6(3) . . ?
C16 N1 C18 108.7(2) . . ?
C17 N1 C18 111.2(2) . . ?
C16 N1 K1 117.6(2) . . ?
C17 N1 K1 96.8(2) . . ?
C18 N1 K1 112.4(2) . . ?
C21 N2 C20 110.9(3) . . ?
C21 N2 C19 111.2(2) . . ?
C20 N2 C19 110.9(2) . . ?
C21 N2 K1 113.3(2) . . ?
C20 N2 K1 94.1(2) . . ?
C19 N2 K1 115.3(2) . . ?
C24 N3 C22 112.8(3) . . ?
C24 N3 C23 109.6(3) . . ?
C22 N3 C23 109.9(3) . . ?
C24 N3 K1 105.0(2) . . ?
C22 N3 K1 111.9(2) . . ?
C23 N3 K1 107.5(2) . . ?
N1 C18 C19 114.1(2) . . ?
N2 C19 C18 113.9(2) . . ?
N2 C21 C22 113.8(3) . . ?
N3 C22 C21 113.5(3) . . ?

loop_
_geom_bond_atom_site_label_1
_geom_bond_atom_site_label_2
_geom_bond_distance
_geom_bond_site_symmetry_2
_geom_bond_publ_flag
K1 N3 2.820(3) . ?
K1 N1 2.889(2) . ?
K1 N2 2.919(2) . ?
K1 S1 3.1642(10) 6_557 ?
K1 S1 3.1896(10) . ?
S1 C1 1.768(3) . ?
S1 K1 3.1642(10) 6_657 ?
C1 C6 1.414(4) . ?
C1 C2 1.421(4) . ?
C2 C3 1.387(4) . ?
C2 C7 1.516(4) . ?
C3 C4 1.392(4) . ?
C4 C5 1.392(4) . ?
C4 C10 1.531(4) . ?
C5 C6 1.397(4) . ?
C6 C13 1.525(4) . ?
C7 C8 1.523(4) . ?
C7 C9 1.529(4) . ?
C10 C12 1.473(5) . ?
C10 C11 1.524(5) . ?
C13 C15 1.508(5) . ?
C13 C14 1.509(5) . ?
N1 C16 1.460(4) . ?
N1 C17 1.462(4) . ?
N1 C18 1.473(4) . ?
N2 C21 1.459(4) . ?
N2 C20 1.460(4) . ?
N2 C19 1.461(4) . ?
N3 C24 1.447(4) . ?
N3 C22 1.466(4) . ?
N3 C23 1.468(4) . ?
C18 C19 1.516(4) . ?
C21 C22 1.514(4) . ?

loop_
_cod_changelog_entry_id
_cod_changelog_entry_author
_cod_changelog_entry_date
_cod_changelog_entry_text
1 'Vaitkus, Antanas' 2024-11-17T23:38:10+02:00
;
 Replaced the '&G' character sequence with the backslash character ('\')
 in the '_diffrn_measurement_method' data value.
;
